data_7226659
loop_
_publ_author_name
'Sousa-Pedrares, Antonio'
'Crespo, Augusto'
'Dur\'an, Mar\'ia L.'
'Garc\'ia-V\'azquez, Jos\'e A.'

_publ_section_title
;
 Directing effects of aminosulfonyl groups on the crystal packing of tin
 and lead complexes
;
_journal_issue 43
_journal_name_full CrystEngComm
_journal_page_first 8419
_journal_paper_doi 10.1039/C6CE01567K
_journal_volume 18
_journal_year 2016
_chemical_formula_sum 'C25 H29 N7 O7 S2 Sn'
_chemical_formula_weight 722.36
_chemical_name_systematic
;
?
;
_space_group_IT_number 14
_symmetry_cell_setting monoclinic
_symmetry_space_group_name_Hall '-P 2ybc'
_symmetry_space_group_name_H-M 'P 1 21/c 1'
_atom_sites_solution_hydrogens geom
_atom_sites_solution_primary direct
_atom_sites_solution_secondary difmap
_audit_creation_method SHELXL-97
_audit_update_record
;
2010-05-10 deposited with the CCDC.
2016-09-27 downloaded from the CCDC.
;
_cell_angle_alpha 90.00
_cell_angle_beta 102.505(2)
_cell_angle_gamma 90.00
_cell_formula_units_Z 4
_cell_length_a 14.5188(4)
_cell_length_b 7.6162(2)
_cell_length_c 27.7076(7)
_cell_measurement_reflns_used 9683
_cell_measurement_temperature 100(2)
_cell_measurement_theta_max 26.03
_cell_measurement_theta_min 2.78
_cell_volume 2991.17(14)
_computing_cell_refinement 'BRUKER APEX2'
_computing_data_collection 'BRUKER APEX2'
_computing_data_reduction 'Bruker SAINT'
_computing_structure_refinement 'SHELXL-97 (Sheldrick, 1997)'
_computing_structure_solution 'SHELXS-97 (Sheldrick, 1990)'
_diffrn_ambient_temperature 100(2)
_diffrn_measured_fraction_theta_full 0.999
_diffrn_measured_fraction_theta_max 0.999
_diffrn_measurement_device_type 'Bruker X8 KappaAPEXII'
_diffrn_measurement_method 'omega and phi scans'
_diffrn_radiation_monochromator graphite
_diffrn_radiation_source 'fine-focus sealed tube'
_diffrn_radiation_type MoK\a
_diffrn_radiation_wavelength 0.71073
_diffrn_reflns_av_R_equivalents 0.0674
_diffrn_reflns_av_sigmaI/netI 0.0470
_diffrn_reflns_limit_h_max 17
_diffrn_reflns_limit_h_min -18
_diffrn_reflns_limit_k_max 9
_diffrn_reflns_limit_k_min 0
_diffrn_reflns_limit_l_max 34
_diffrn_reflns_limit_l_min 0
_diffrn_reflns_number 53774
_diffrn_reflns_theta_full 26.38
_diffrn_reflns_theta_max 26.38
_diffrn_reflns_theta_min 1.44
_exptl_absorpt_coefficient_mu 1.049
_exptl_absorpt_correction_T_max 0.9494
_exptl_absorpt_correction_T_min 0.7039
_exptl_absorpt_correction_type multi-scan
_exptl_absorpt_process_details
;
Sheldrick, G.M. SADABS: Program for absorption correction
using area detector data. University of G ttingen, Germany, 1996.
;
_exptl_crystal_colour Yellow
_exptl_crystal_density_diffrn 1.604
_exptl_crystal_density_method 'not measured'
_exptl_crystal_description Needle
_exptl_crystal_F_000 1464
_exptl_crystal_size_max 0.36
_exptl_crystal_size_mid 0.06
_exptl_crystal_size_min 0.05
_refine_diff_density_max 0.600
_refine_diff_density_min -1.371
_refine_diff_density_rms 0.105
_refine_ls_extinction_method none
_refine_ls_goodness_of_fit_ref 1.102
_refine_ls_hydrogen_treatment mixed
_refine_ls_matrix_type full
_refine_ls_number_parameters 407
_refine_ls_number_reflns 6131
_refine_ls_number_restraints 0
_refine_ls_restrained_S_all 1.102
_refine_ls_R_factor_all 0.0603
_refine_ls_R_factor_gt 0.0415
_refine_ls_shift/su_max 0.002
_refine_ls_shift/su_mean 0.000
_refine_ls_structure_factor_coef Fsqd
_refine_ls_weighting_details 'calc w=1/[\s^2^(Fo^2^)+(0.0142P)^2^+9.8219P] where P=(Fo^2^+2Fc^2^)/3'
_refine_ls_weighting_scheme calc
_refine_ls_wR_factor_gt 0.0735
_refine_ls_wR_factor_ref 0.0780
_reflns_number_gt 4888
_reflns_number_total 6131
_reflns_threshold_expression >2sigma(I)
_cod_data_source_file c6ce01567k2.cif
_cod_data_source_block me2snl
_cod_depositor_comments
;
The following automatic conversions were performed:

'_symmetry_cell_setting' value 'Monoclinic' changed to 'monoclinic'
according to
/usr/data/users/saulius/crontab/automatic-downloads/rss-feeds/RSC/lib/dictionaries/cif_core.dic
dictionary named 'cif_core.dic' version 2.4.2 from 2011-04-26.

Automatic conversion script
Id: cif_fix_values 4268 2015-11-12 08:31:59Z antanas 

 Adding full bibliography for 7226658--7226661.cif.
;
_cod_original_sg_symbol_H-M P21/c
_cod_database_code 7226659

loop_
_symmetry_equiv_pos_as_xyz
'x, y, z'
'-x, y+1/2, -z+1/2'
'-x, -y, -z'
'x, -y-1/2, z-1/2'

loop_
_atom_site_label
_atom_site_type_symbol
_atom_site_fract_x
_atom_site_fract_y
_atom_site_fract_z
_atom_site_U_iso_or_equiv
_atom_site_adp_type
_atom_site_occupancy
_atom_site_symmetry_multiplicity
_atom_site_calc_flag
_atom_site_refinement_flags
Sn1 Sn 0.784250(18) 0.04070(4) 0.829446(9) 0.01109(7) Uani 1 1 d .
S1 S 0.44244(7) 0.23332(13) 0.88828(4) 0.0172(2) Uani 1 1 d .
S2 S 1.00714(7) -0.37972(14) 0.92768(4) 0.0181(2) Uani 1 1 d .
O1 O 0.69289(17) -0.0368(4) 0.88185(9) 0.0169(6) Uani 1 1 d .
O2 O 0.90779(17) -0.0219(4) 0.89191(9) 0.0161(6) Uani 1 1 d .
O3 O 0.53088(19) 0.3239(4) 0.89276(10) 0.0209(6) Uani 1 1 d .
O4 O 0.3725(2) 0.3044(4) 0.91228(11) 0.0262(7) Uani 1 1 d .
O5 O 0.98881(19) -0.3777(4) 0.87489(9) 0.0189(6) Uani 1 1 d .
O6 O 1.0490(2) -0.5350(4) 0.95317(10) 0.0281(7) Uani 1 1 d .
N1 N 0.3943(3) 0.2179(5) 0.83009(12) 0.0197(8) Uani 1 1 d .
N2 N 0.5595(2) 0.0195(4) 0.81952(11) 0.0134(7) Uani 1 1 d .
N3 N 0.6248(2) 0.0609(4) 0.79140(11) 0.0127(7) Uani 1 1 d .
N4 N 0.7621(2) 0.1265(4) 0.74732(11) 0.0160(7) Uani 1 1 d .
N5 N 0.9277(2) 0.0879(4) 0.80687(11) 0.0144(7) Uani 1 1 d .
N6 N 1.0108(2) 0.0590(4) 0.84198(11) 0.0168(7) Uani 1 1 d .
N7 N 0.9090(3) -0.3468(5) 0.94448(14) 0.0213(8) Uani 1 1 d .
C1 C 0.4700(3) 0.0174(5) 0.91177(13) 0.0152(8) Uani 1 1 d .
C2 C 0.4187(3) -0.0482(6) 0.94475(14) 0.0203(8) Uani 1 1 d .
H2 H 0.3688 0.0190 0.9525 0.024 Uiso 1 1 calc R
C3 C 0.4403(3) -0.2117(6) 0.96625(14) 0.0213(9) Uani 1 1 d .
H3 H 0.4047 -0.2567 0.9885 0.026 Uiso 1 1 calc R
C4 C 0.5131(3) -0.3089(6) 0.95545(14) 0.0209(9) Uani 1 1 d .
H4 H 0.5279 -0.4207 0.9703 0.025 Uiso 1 1 calc R
C5 C 0.5652(3) -0.2428(5) 0.92266(14) 0.0168(8) Uani 1 1 d .
H5 H 0.6160 -0.3099 0.9157 0.020 Uiso 1 1 calc R
C6 C 0.5442(3) -0.0805(5) 0.89997(13) 0.0134(8) Uani 1 1 d .
C7 C 0.6041(2) -0.0236(5) 0.86513(13) 0.0129(8) Uani 1 1 d .
C8 C 0.5972(3) 0.0912(5) 0.74451(13) 0.0130(8) Uani 1 1 d .
C9 C 0.4964(3) 0.0846(5) 0.71682(14) 0.0172(9) Uani 1 1 d .
H9A H 0.4587 0.0209 0.7365 0.026 Uiso 1 1 calc R
H9B H 0.4926 0.0242 0.6852 0.026 Uiso 1 1 calc R
H9C H 0.4720 0.2044 0.7107 0.026 Uiso 1 1 calc R
C10 C 0.6744(3) 0.1352(5) 0.71913(14) 0.0159(8) Uani 1 1 d .
C11 C 0.6604(3) 0.1756(6) 0.66921(15) 0.0214(9) Uani 1 1 d .
H11 H 0.5984 0.1812 0.6492 0.026 Uiso 1 1 calc R
C12 C 0.7378(3) 0.2077(7) 0.64892(16) 0.0303(11) Uani 1 1 d .
H12 H 0.7293 0.2355 0.6148 0.036 Uiso 1 1 calc R
C13 C 0.8278(3) 0.1991(6) 0.67852(15) 0.0255(10) Uani 1 1 d .
H13 H 0.8815 0.2223 0.6651 0.031 Uiso 1 1 calc R
C14 C 0.8383(3) 0.1558(5) 0.72823(14) 0.0179(9) Uani 1 1 d .
C15 C 0.9317(3) 0.1332(5) 0.76239(14) 0.0185(9) Uani 1 1 d .
C16 C 1.0211(3) 0.1548(8) 0.74436(16) 0.0377(13) Uani 1 1 d .
H16A H 1.0689 0.2110 0.7701 0.057 Uiso 1 1 calc R
H16B H 1.0090 0.2283 0.7146 0.057 Uiso 1 1 calc R
H16C H 1.0439 0.0394 0.7365 0.057 Uiso 1 1 calc R
C17 C 0.9895(3) 0.0008(4) 0.88330(14) 0.0139(8) Uani 1 1 d .
C18 C 1.0721(3) -0.0377(6) 0.92522(13) 0.0177(8) Uani 1 1 d .
C19 C 1.1352(3) 0.0959(6) 0.94323(15) 0.0193(9) Uani 1 1 d .
H19 H 1.1292 0.2064 0.9269 0.023 Uiso 1 1 calc R
C20 C 1.2076(3) 0.0697(6) 0.98521(15) 0.0255(11) Uani 1 1 d .
H20 H 1.2494 0.1630 0.9977 0.031 Uiso 1 1 calc R
C21 C 1.2179(3) -0.0926(6) 1.00831(15) 0.0274(11) Uani 1 1 d .
H21 H 1.2671 -0.1105 1.0367 0.033 Uiso 1 1 calc R
C22 C 1.1573(3) -0.2283(6) 0.99042(15) 0.0250(10) Uani 1 1 d .
H22 H 1.1652 -0.3398 1.0061 0.030 Uiso 1 1 calc R
C23 C 1.0842(3) -0.2016(6) 0.94923(14) 0.0177(9) Uani 1 1 d .
C24 C 0.7794(3) -0.2265(5) 0.80588(14) 0.0155(8) Uani 1 1 d .
H24A H 0.8347 -0.2891 0.8246 0.023 Uiso 1 1 calc R
H24B H 0.7793 -0.2311 0.7705 0.023 Uiso 1 1 calc R
H24C H 0.7218 -0.2819 0.8117 0.023 Uiso 1 1 calc R
C25 C 0.7835(3) 0.3018(5) 0.85587(15) 0.0216(9) Uani 1 1 d .
H25A H 0.7199 0.3317 0.8599 0.032 Uiso 1 1 calc R
H25B H 0.8020 0.3825 0.8321 0.032 Uiso 1 1 calc R
H25C H 0.8281 0.3119 0.8878 0.032 Uiso 1 1 calc R
H1A H 0.429(3) 0.157(6) 0.8132(16) 0.027(13) Uiso 1 1 d .
H1B H 0.329(4) 0.176(6) 0.8254(17) 0.038(14) Uiso 1 1 d .
H7A H 0.882(4) -0.248(9) 0.935(2) 0.07(2) Uiso 1 1 d .
H7B H 0.916(3) -0.358(6) 0.9747(17) 0.020(12) Uiso 1 1 d .
O1S O 0.2004(3) 0.1958(7) 0.83797(15) 0.0501(12) Uani 1 1 d .
H1S H 0.225(5) 0.223(9) 0.860(2) 0.06(2) Uiso 1 1 d .
H2S H 0.137(4) 0.164(7) 0.8402(19) 0.050(16) Uiso 1 1 d .

loop_
_atom_site_aniso_label
_atom_site_aniso_U_11
_atom_site_aniso_U_22
_atom_site_aniso_U_33
_atom_site_aniso_U_23
_atom_site_aniso_U_13
_atom_site_aniso_U_12
Sn1 0.01228(12) 0.01020(12) 0.01081(12) 0.00160(12) 0.00257(9) -0.00004(12)
S1 0.0196(5) 0.0154(5) 0.0178(5) -0.0007(4) 0.0063(4) 0.0006(4)
S2 0.0235(5) 0.0173(5) 0.0144(5) 0.0031(4) 0.0060(4) 0.0045(4)
O1 0.0158(13) 0.0208(14) 0.0136(13) 0.0025(13) 0.0018(10) -0.0003(13)
O2 0.0169(13) 0.0159(14) 0.0157(13) 0.0021(12) 0.0043(11) 0.0014(12)
O3 0.0244(15) 0.0175(15) 0.0210(15) -0.0021(12) 0.0055(12) -0.0037(12)
O4 0.0290(17) 0.0238(17) 0.0282(16) -0.0001(14) 0.0118(13) 0.0066(14)
O5 0.0271(15) 0.0161(15) 0.0136(14) -0.0004(12) 0.0046(12) 0.0006(13)
O6 0.0391(18) 0.0234(16) 0.0231(15) 0.0079(15) 0.0092(13) 0.0118(15)
N1 0.0188(19) 0.024(2) 0.0162(18) -0.0003(15) 0.0047(15) 0.0023(16)
N2 0.0159(16) 0.0117(17) 0.0141(15) 0.0005(13) 0.0064(13) -0.0008(13)
N3 0.0147(15) 0.0102(17) 0.0141(15) 0.0005(14) 0.0054(12) -0.0003(13)
N4 0.0165(17) 0.0182(18) 0.0130(16) 0.0014(14) 0.0025(13) 0.0006(14)
N5 0.0147(16) 0.0140(18) 0.0152(16) 0.0013(13) 0.0050(13) -0.0004(13)
N6 0.0160(16) 0.0175(19) 0.0166(16) 0.0032(15) 0.0027(13) 0.0015(15)
N7 0.027(2) 0.020(2) 0.017(2) 0.0053(17) 0.0078(16) 0.0015(16)
C1 0.0178(19) 0.014(2) 0.0131(18) -0.0016(16) 0.0016(15) -0.0030(16)
C2 0.021(2) 0.024(2) 0.0164(19) -0.0041(19) 0.0043(16) -0.004(2)
C3 0.027(2) 0.024(2) 0.014(2) 0.0014(18) 0.0067(17) -0.0101(19)
C4 0.028(2) 0.018(2) 0.017(2) 0.0048(17) 0.0040(17) -0.0040(18)
C5 0.018(2) 0.018(2) 0.0135(19) 0.0013(17) 0.0021(16) 0.0018(17)
C6 0.0161(19) 0.012(2) 0.0112(18) -0.0036(15) 0.0014(15) -0.0064(15)
C7 0.0165(18) 0.0069(18) 0.0155(18) -0.0006(16) 0.0037(15) -0.0012(16)
C8 0.0188(19) 0.0073(19) 0.0127(18) -0.0006(14) 0.0032(15) 0.0026(15)
C9 0.0154(19) 0.019(2) 0.0159(19) 0.0020(16) 0.0005(16) 0.0044(16)
C10 0.019(2) 0.010(2) 0.018(2) 0.0023(16) 0.0033(16) 0.0039(16)
C11 0.018(2) 0.028(2) 0.017(2) 0.0082(18) 0.0024(17) 0.0066(18)
C12 0.030(3) 0.044(3) 0.016(2) 0.015(2) 0.0030(19) 0.003(2)
C13 0.023(2) 0.036(3) 0.019(2) 0.012(2) 0.0067(18) 0.004(2)
C14 0.019(2) 0.018(2) 0.018(2) 0.0036(17) 0.0059(17) -0.0042(17)
C15 0.0147(19) 0.023(2) 0.020(2) 0.0059(18) 0.0078(16) -0.0005(17)
C16 0.019(2) 0.073(4) 0.021(2) 0.015(3) 0.0046(19) -0.003(2)
C17 0.0180(19) 0.005(2) 0.020(2) -0.0023(14) 0.0059(16) 0.0012(14)
C18 0.0155(18) 0.021(2) 0.0168(19) -0.0034(19) 0.0044(15) 0.0014(19)
C19 0.017(2) 0.021(2) 0.021(2) -0.0060(17) 0.0061(17) 0.0025(17)
C20 0.016(2) 0.037(3) 0.023(2) -0.016(2) 0.0029(17) 0.0014(19)
C21 0.018(2) 0.046(3) 0.017(2) -0.009(2) -0.0011(17) 0.004(2)
C22 0.026(2) 0.033(3) 0.016(2) 0.0019(19) 0.0030(18) 0.008(2)
C23 0.016(2) 0.026(2) 0.0126(19) -0.0001(17) 0.0046(16) 0.0048(18)
C24 0.021(2) 0.0073(19) 0.019(2) -0.0011(16) 0.0051(16) 0.0025(16)
C25 0.025(2) 0.014(2) 0.026(2) -0.0047(18) 0.0053(18) -0.0007(18)
O1S 0.022(2) 0.099(4) 0.031(2) -0.010(2) 0.0078(17) -0.018(2)

loop_
_atom_type_symbol
_atom_type_description
_atom_type_scat_dispersion_real
_atom_type_scat_dispersion_imag
_atom_type_scat_source
C C 0.0033 0.0016 'International Tables Vol C Tables 4.2.6.8 and 6.1.1.4'
H H 0.0000 0.0000 'International Tables Vol C Tables 4.2.6.8 and 6.1.1.4'
N N 0.0061 0.0033 'International Tables Vol C Tables 4.2.6.8 and 6.1.1.4'
O O 0.0106 0.0060 'International Tables Vol C Tables 4.2.6.8 and 6.1.1.4'
S S 0.1246 0.1234 'International Tables Vol C Tables 4.2.6.8 and 6.1.1.4'
Sn Sn -0.6537 1.4246 'International Tables Vol C Tables 4.2.6.8 and 6.1.1.4'

loop_
_geom_angle_atom_site_label_1
_geom_angle_atom_site_label_2
_geom_angle_atom_site_label_3
_geom_angle
C25 Sn1 C24 176.40(16)
C25 Sn1 O1 88.57(14)
C24 Sn1 O1 87.83(13)
C25 Sn1 O2 89.77(13)
C24 Sn1 O2 90.09(12)
O1 Sn1 O2 86.06(9)
C25 Sn1 N4 93.70(14)
C24 Sn1 N4 88.86(13)
O1 Sn1 N4 136.99(10)
O2 Sn1 N4 136.83(10)
C25 Sn1 N5 91.14(14)
C24 Sn1 N5 92.15(13)
O1 Sn1 N5 154.35(10)
O2 Sn1 N5 68.29(10)
N4 Sn1 N5 68.62(11)
C25 Sn1 N3 90.87(14)
C24 Sn1 N3 87.73(13)
O1 Sn1 N3 69.04(9)
O2 Sn1 N3 155.07(10)
N4 Sn1 N3 67.98(11)
N5 Sn1 N3 136.60(10)
O4 S1 O3 119.16(18)
O4 S1 N1 107.02(19)
O3 S1 N1 107.83(18)
O4 S1 C1 107.73(18)
O3 S1 C1 106.55(17)
N1 S1 C1 108.15(18)
O5 S2 O6 118.37(17)
O5 S2 N7 108.28(19)
O6 S2 N7 107.0(2)
O5 S2 C23 107.45(18)
O6 S2 C23 107.03(19)
N7 S2 C23 108.42(19)
C7 O1 Sn1 115.8(2)
C17 O2 Sn1 116.5(2)
C7 N2 N3 109.8(3)
C8 N3 N2 120.2(3)
C8 N3 Sn1 121.8(2)
N2 N3 Sn1 117.6(2)
C14 N4 C10 121.4(3)
C14 N4 Sn1 118.8(2)
C10 N4 Sn1 119.7(3)
C15 N5 N6 119.7(3)
C15 N5 Sn1 121.7(3)
N6 N5 Sn1 118.5(2)
C17 N6 N5 109.1(3)
C2 C1 C6 120.6(4)
C2 C1 S1 117.5(3)
C6 C1 S1 121.9(3)
C3 C2 C1 120.1(4)
C4 C3 C2 120.2(4)
C3 C4 C5 119.9(4)
C6 C5 C4 121.2(4)
C5 C6 C1 118.1(4)
C5 C6 C7 116.6(3)
C1 C6 C7 125.3(3)
O1 C7 N2 127.6(3)
O1 C7 C6 115.2(3)
N2 C7 C6 116.9(3)
N3 C8 C10 114.5(3)
N3 C8 C9 124.3(3)
C10 C8 C9 121.2(3)
N4 C10 C11 120.3(4)
N4 C10 C8 115.5(3)
C11 C10 C8 124.1(3)
C12 C11 C10 119.2(4)
C11 C12 C13 119.7(4)
C12 C13 C14 118.9(4)
N4 C14 C13 120.4(4)
N4 C14 C15 116.5(3)
C13 C14 C15 123.1(4)
N5 C15 C14 114.4(3)
N5 C15 C16 124.7(4)
C14 C15 C16 120.8(3)
O2 C17 N6 127.5(3)
O2 C17 C18 116.6(3)
N6 C17 C18 115.8(3)
C19 C18 C23 118.4(3)
C19 C18 C17 119.2(4)
C23 C18 C17 122.3(3)
C18 C19 C20 120.8(4)
C21 C20 C19 119.8(4)
C22 C21 C20 120.4(4)
C21 C22 C23 119.9(4)
C22 C23 C18 120.7(4)
C22 C23 S2 118.4(3)
C18 C23 S2 120.8(3)

loop_
_geom_bond_atom_site_label_1
_geom_bond_atom_site_label_2
_geom_bond_distance
Sn1 C25 2.120(4)
Sn1 C24 2.133(4)
Sn1 O1 2.247(3)
Sn1 O2 2.257(2)
Sn1 N4 2.322(3)
Sn1 N5 2.328(3)
Sn1 N3 2.332(3)
S1 O4 1.435(3)
S1 O3 1.439(3)
S1 N1 1.617(3)
S1 C1 1.782(4)
S2 O5 1.429(3)
S2 O6 1.442(3)
S2 N7 1.612(4)
S2 C23 1.777(4)
O1 C7 1.275(4)
O2 C17 1.272(4)
N2 C7 1.330(5)
N2 N3 1.387(4)
N3 C8 1.295(5)
N4 C14 1.344(5)
N4 C10 1.344(5)
N5 C15 1.294(5)
N5 N6 1.394(4)
N6 C17 1.325(5)
C1 C2 1.391(5)
C1 C6 1.405(5)
C2 C3 1.387(6)
C3 C4 1.375(6)
C4 C5 1.396(6)
C5 C6 1.390(5)
C6 C7 1.497(5)
C8 C10 1.484(5)
C8 C9 1.499(5)
C10 C11 1.389(5)
C11 C12 1.382(6)
C12 C13 1.386(6)
C13 C14 1.392(5)
C14 C15 1.487(5)
C15 C16 1.497(6)
C17 C18 1.507(5)
C18 C19 1.388(6)
C18 C23 1.408(6)
C19 C20 1.403(6)
C20 C21 1.385(6)
C21 C22 1.379(6)
C22 C23 1.394(5)

loop_
_geom_hbond_atom_site_label_D
_geom_hbond_atom_site_label_H
_geom_hbond_atom_site_label_A
_geom_hbond_distance_DH
_geom_hbond_distance_HA
_geom_hbond_distance_DA
_geom_hbond_angle_DHA
_geom_hbond_site_symmetry_A
N1 H1A N2 0.89(5) 2.13(5) 2.903(5) 144(4) .
N1 H1B O1S 0.99(5) 1.97(5) 2.874(5) 151(4) .
N7 H7A O2 0.86(6) 2.18(6) 2.870(5) 137(5) .
N7 H7B O6 0.83(4) 2.12(5) 2.911(5) 162(4) 3_747
O1S H1S O4 0.68(6) 2.39(6) 2.989(5) 150(7) .
O1S H2S N6 0.97(6) 2.00(6) 2.969(5) 171(5) 1_455
